data_7227014
loop_
_publ_author_name
'Wang, Xiuli'
'Zhao, Jing'
'Le, Mao'
'Lin, Hongyan'
'Liu, Guocheng'
'Wang, Xiang'

_publ_section_title
;
 A series of bis(pyridyl)-bis(amide)-modulated
 metal-1,2-phenylenediacetate coordination polymers: construction and
 selective dye adsorption
;
_journal_issue 48
_journal_name_full CrystEngComm
_journal_page_first 9316
_journal_paper_doi 10.1039/C6CE01970F
_journal_volume 18
_journal_year 2016
_chemical_formula_sum 'C56 H58 N8 Ni2 O13'
_chemical_formula_weight 1168.52
_chemical_name_systematic
; 
 ? 
;
_space_group_IT_number 60
_symmetry_cell_setting orthorhombic
_symmetry_space_group_name_Hall '-P 2n 2ab'
_symmetry_space_group_name_H-M 'P b c n'
_atom_sites_solution_hydrogens geom
_atom_sites_solution_primary direct
_atom_sites_solution_secondary difmap
_audit_creation_method SHELXL-97
_audit_update_record
;
2016-05-15 deposited with the CCDC.
2016-11-07 downloaded from the CCDC.
;
_cell_angle_alpha 90.00
_cell_angle_beta 90.00
_cell_angle_gamma 90.00
_cell_formula_units_Z 8
_cell_length_a 18.4470(2)
_cell_length_b 21.0140(3)
_cell_length_c 28.7750(4)
_cell_measurement_temperature 296(2)
_cell_measurement_theta_max 25.21
_cell_measurement_theta_min 1.42
_cell_volume 11154.5(3)
_computing_cell_refinement 'SMART (Bruker, 2001)'
_computing_data_collection 'SMART (Bruker, 2001)'
_computing_data_reduction 'SAINT+ (Bruker, 1999)'
_computing_molecular_graphics 'PLATON (Spek, 2003)'
_computing_publication_material 'SHELXTL (1998)'
_computing_structure_refinement 'SHELXL-97 (Sheldrick, 2008)'
_computing_structure_solution 'SHELXS-97 (Sheldrick, 2008)'
_diffrn_ambient_temperature 296(2)
_diffrn_measured_fraction_theta_full 0.997
_diffrn_measured_fraction_theta_max 0.997
_diffrn_measurement_device_type 'CCD area detector'
_diffrn_measurement_method 'phi and omega scans'
_diffrn_radiation_monochromator graphite
_diffrn_radiation_source 'fine-focus sealed tube'
_diffrn_radiation_type MoK\a
_diffrn_radiation_wavelength 0.71073
_diffrn_reflns_av_R_equivalents 0.0820
_diffrn_reflns_av_sigmaI/netI 0.0656
_diffrn_reflns_limit_h_max 17
_diffrn_reflns_limit_h_min -22
_diffrn_reflns_limit_k_max 25
_diffrn_reflns_limit_k_min -25
_diffrn_reflns_limit_l_max 34
_diffrn_reflns_limit_l_min -29
_diffrn_reflns_number 55277
_diffrn_reflns_theta_full 25.21
_diffrn_reflns_theta_max 25.21
_diffrn_reflns_theta_min 1.42
_exptl_absorpt_coefficient_mu 0.746
_exptl_absorpt_correction_T_max 0.921
_exptl_absorpt_correction_T_min 0.908
_exptl_absorpt_correction_type multi-scan
_exptl_absorpt_process_details SADABS
_exptl_crystal_colour GREEN
_exptl_crystal_density_diffrn 1.392
_exptl_crystal_density_method 'not measured'
_exptl_crystal_description BLOCK
_exptl_crystal_F_000 4880
_exptl_crystal_size_max 0.13
_exptl_crystal_size_mid 0.12
_exptl_crystal_size_min 0.11
_refine_diff_density_max 0.402
_refine_diff_density_min -0.421
_refine_diff_density_rms 0.057
_refine_ls_extinction_method none
_refine_ls_goodness_of_fit_ref 1.000
_refine_ls_hydrogen_treatment constr
_refine_ls_matrix_type full
_refine_ls_number_parameters 712
_refine_ls_number_reflns 10023
_refine_ls_number_restraints 0
_refine_ls_restrained_S_all 1.000
_refine_ls_R_factor_all 0.1024
_refine_ls_R_factor_gt 0.0541
_refine_ls_shift/su_max 0.001
_refine_ls_shift/su_mean 0.000
_refine_ls_structure_factor_coef Fsqd
_refine_ls_weighting_details 'calc w=1/[\s^2^(Fo^2^)+(0.0576P)^2^+0.0000P] where P=(Fo^2^+2Fc^2^)/3'
_refine_ls_weighting_scheme calc
_refine_ls_wR_factor_gt 0.1084
_refine_ls_wR_factor_ref 0.1240
_reflns_number_gt 6200
_reflns_number_total 10023
_reflns_threshold_expression >2sigma(I)
_cod_data_source_file c6ce01970f2.cif
_cod_data_source_block lm-4
_cod_depositor_comments
;
The following automatic conversions were performed:

'_symmetry_cell_setting' value 'Orthorhombic' changed to
'orthorhombic' according to
/usr/data/users/saulius/crontab/automatic-downloads/rss-feeds/RSC/lib/dictionaries/cif_core.dic
dictionary named 'cif_core.dic' version 2.4.2 from 2011-04-26.

Automatic conversion script
Id: cif_fix_values 4268 2015-11-12 08:31:59Z antanas 

 Adding full bibliography for 7227012--7227016.cif.
;
_cod_database_code 7227014

loop_
_symmetry_equiv_pos_as_xyz
'x, y, z'
'-x+1/2, -y+1/2, z+1/2'
'x+1/2, -y+1/2, -z'
'-x, y, -z+1/2'
'-x, -y, -z'
'x-1/2, y-1/2, -z-1/2'
'-x-1/2, y-1/2, z'
'x, -y, z-1/2'

loop_
_atom_site_label
_atom_site_type_symbol
_atom_site_fract_x
_atom_site_fract_y
_atom_site_fract_z
_atom_site_U_iso_or_equiv
_atom_site_adp_type
_atom_site_occupancy
_atom_site_symmetry_multiplicity
_atom_site_calc_flag
_atom_site_refinement_flags
Ni1 Ni 0.09088(2) 0.26001(2) -0.055312(14) 0.03153(13) Uani 1 1 d .
N1 N 0.06404(15) 0.32418(14) -0.10956(9) 0.0345(7) Uani 1 1 d .
O1 O -0.00284(12) 0.21066(12) -0.06929(8) 0.0408(6) Uani 1 1 d .
C1 C 0.0106(2) 0.31468(18) -0.13969(14) 0.0512(11) Uani 1 1 d .
H1A H -0.0100 0.2744 -0.1415 0.061 Uiso 1 1 calc R
O1W O 0.11563(12) 0.20537(10) 0.00285(7) 0.0335(6) Uani 1 1 d .
H1WA H 0.0940 0.1876 0.0255 0.040 Uiso 1 1 d R
H1WB H 0.1609 0.2041 0.0083 0.040 Uiso 1 1 d R
Ni2 Ni -0.35787(2) 0.24268(2) -0.063641(14) 0.02977(13) Uani 1 1 d .
N2 N -0.41486(16) 0.30961(14) -0.10604(10) 0.0361(7) Uani 1 1 d .
O2 O -0.00930(15) 0.15032(15) -0.00594(10) 0.0677(9) Uani 1 1 d .
C2 C -0.0157(2) 0.36162(19) -0.16831(16) 0.0622(13) Uani 1 1 d .
H2A H -0.0525 0.3523 -0.1894 0.075 Uiso 1 1 calc R
O3 O -0.29209(13) 0.18179(11) -0.02669(8) 0.0386(6) Uani 1 1 d .
N3 N -0.32476(16) 0.18470(14) -0.11985(9) 0.0337(7) Uani 1 1 d .
C3 C 0.01198(19) 0.42252(17) -0.16604(12) 0.0363(9) Uani 1 1 d .
O4 O -0.31347(12) 0.19321(11) 0.04979(8) 0.0366(6) Uani 1 1 d .
N4 N -0.15071(16) 0.18974(15) -0.40432(10) 0.0386(8) Uani 1 1 d .
C4 C 0.0676(2) 0.43229(19) -0.13478(13) 0.0467(11) Uani 1 1 d .
H4A H 0.0888 0.4723 -0.1319 0.056 Uiso 1 1 calc R
O5 O -0.45238(12) 0.19396(11) -0.05927(8) 0.0374(6) Uani 1 1 d .
N5 N 0.01558(17) 0.52883(14) -0.19934(11) 0.0452(9) Uani 1 1 d .
H5B H 0.0576 0.5313 -0.1865 0.054 Uiso 1 1 calc R
C5 C 0.0912(2) 0.38286(19) -0.10816(13) 0.0488(11) Uani 1 1 d .
H5A H 0.1291 0.3906 -0.0875 0.059 Uiso 1 1 calc R
O6 O -0.47329(13) 0.17937(11) 0.01676(8) 0.0400(6) Uani 1 1 d .
N6 N -0.48452(18) 0.50372(16) -0.20050(12) 0.0543(10) Uani 1 1 d .
H6A H -0.4382 0.5008 -0.1980 0.065 Uiso 1 1 calc R
C6 C -0.0211(2) 0.47451(19) -0.19521(14) 0.0429(10) Uani 1 1 d .
O7 O -0.75142(13) 0.16980(12) 0.00099(9) 0.0451(7) Uani 1 1 d .
N7 N -0.27090(17) -0.00769(14) -0.22105(10) 0.0436(8) Uani 1 1 d .
H7C H -0.3169 -0.0033 -0.2177 0.052 Uiso 1 1 calc R
C7 C -0.0115(2) 0.58476(16) -0.22454(13) 0.0489(11) Uani 1 1 d .
H7A H -0.0646 0.5846 -0.2232 0.059 Uiso 1 1 calc R
O8 O -0.76486(12) 0.20392(12) 0.07367(8) 0.0394(6) Uani 1 1 d .
N8 N -0.23764(16) -0.00840(15) -0.32033(10) 0.0440(8) Uani 1 1 d .
H8C H -0.1921 -0.0103 -0.3265 0.053 Uiso 1 1 calc R
C8 C 0.0160(3) 0.64483(18) -0.20034(16) 0.0640(13) Uani 1 1 d .
H8A H 0.0686 0.6446 -0.2002 0.077 Uiso 1 1 calc R
H8B H -0.0004 0.6449 -0.1683 0.077 Uiso 1 1 calc R
O9 O -0.08141(15) 0.46602(13) -0.21270(11) 0.0623(9) Uani 1 1 d .
C9 C -0.0109(3) 0.70513(19) -0.22455(16) 0.0840(18) Uani 1 1 d .
H9A H -0.0633 0.7076 -0.2221 0.101 Uiso 1 1 calc R
H9B H 0.0094 0.7422 -0.2093 0.101 Uiso 1 1 calc R
O10 O -0.59047(15) 0.45566(14) -0.18457(11) 0.0685(9) Uani 1 1 d .
C10 C -0.5144(4) 0.6782(2) -0.22562(18) 0.126(3) Uani 1 1 d .
H10A H -0.4974 0.7159 -0.2095 0.151 Uiso 1 1 calc R
H10B H -0.5670 0.6797 -0.2265 0.151 Uiso 1 1 calc R
O11 O -0.16244(16) 0.03780(14) -0.20825(12) 0.0713(10) Uani 1 1 d .
C11 C -0.4907(3) 0.6200(2) -0.19952(16) 0.0737(15) Uani 1 1 d .
H11A H -0.5120 0.6204 -0.1687 0.088 Uiso 1 1 calc R
H11B H -0.4384 0.6205 -0.1961 0.088 Uiso 1 1 calc R
O12 O -0.33734(14) 0.05313(13) -0.32650(10) 0.0572(8) Uani 1 1 d .
C12 C -0.5136(2) 0.55911(17) -0.22501(13) 0.0487(11) Uani 1 1 d .
H12A H -0.5667 0.5565 -0.2252 0.058 Uiso 1 1 calc R
C13 C -0.5241(2) 0.45768(19) -0.18188(14) 0.0428(10) Uani 1 1 d .
C14 C -0.4838(2) 0.40522(18) -0.15699(13) 0.0396(9) Uani 1 1 d .
C15 C -0.5204(2) 0.3672(2) -0.12678(17) 0.0739(16) Uani 1 1 d .
H15A H -0.5700 0.3727 -0.1226 0.089 Uiso 1 1 calc R
C16 C -0.4843(2) 0.3208(2) -0.10234(16) 0.0692(15) Uani 1 1 d .
H16A H -0.5110 0.2958 -0.0819 0.083 Uiso 1 1 calc R
C17 C -0.3804(2) 0.3458(2) -0.13527(18) 0.0838(19) Uani 1 1 d .
H17A H -0.3310 0.3389 -0.1391 0.101 Uiso 1 1 calc R
C18 C -0.4122(2) 0.3936(2) -0.16096(19) 0.0881(19) Uani 1 1 d .
H18A H -0.3842 0.4180 -0.1811 0.106 Uiso 1 1 calc R
C19 C -0.3565(2) 0.1282(2) -0.12539(13) 0.0491(11) Uani 1 1 d .
H19A H -0.4001 0.1211 -0.1101 0.059 Uiso 1 1 calc R
C20 C -0.3288(2) 0.07986(19) -0.15225(14) 0.0519(11) Uani 1 1 d .
H20A H -0.3531 0.0412 -0.1543 0.062 Uiso 1 1 calc R
C21 C -0.2650(2) 0.08894(18) -0.17598(12) 0.0367(9) Uani 1 1 d .
C22 C -0.2325(2) 0.14732(19) -0.17138(14) 0.0513(11) Uani 1 1 d .
H22A H -0.1898 0.1561 -0.1873 0.062 Uiso 1 1 calc R
C23 C -0.2633(2) 0.19290(19) -0.14321(14) 0.0508(11) Uani 1 1 d .
H23A H -0.2396 0.2318 -0.1403 0.061 Uiso 1 1 calc R
C24 C -0.2284(2) 0.03676(19) -0.20350(13) 0.0416(10) Uani 1 1 d .
C25 C -0.2449(2) -0.06394(17) -0.24591(12) 0.0387(9) Uani 1 1 d .
H25A H -0.1917 -0.0640 -0.2452 0.046 Uiso 1 1 calc R
C26 C -0.2722(2) -0.12336(18) -0.22090(14) 0.0561(12) Uani 1 1 d .
H26A H -0.3247 -0.1218 -0.2189 0.067 Uiso 1 1 calc R
H26B H -0.2531 -0.1240 -0.1895 0.067 Uiso 1 1 calc R
C27 C -0.2495(3) -0.1842(2) -0.24603(17) 0.0795(16) Uani 1 1 d .
H27A H -0.1971 -0.1879 -0.2458 0.095 Uiso 1 1 calc R
H27B H -0.2695 -0.2209 -0.2301 0.095 Uiso 1 1 calc R
C28 C -0.2767(3) -0.1828(2) -0.29591(17) 0.0781(15) Uani 1 1 d .
H28A H -0.2606 -0.2208 -0.3120 0.094 Uiso 1 1 calc R
H28B H -0.3293 -0.1825 -0.2960 0.094 Uiso 1 1 calc R
C29 C -0.2488(2) -0.12451(19) -0.32102(14) 0.0585(12) Uani 1 1 d .
H29A H -0.2680 -0.1241 -0.3524 0.070 Uiso 1 1 calc R
H29B H -0.1963 -0.1269 -0.3231 0.070 Uiso 1 1 calc R
C30 C -0.2699(2) -0.06268(17) -0.29658(12) 0.0399(9) Uani 1 1 d .
H30A H -0.3227 -0.0583 -0.2973 0.048 Uiso 1 1 calc R
C31 C -0.2729(2) 0.04405(18) -0.33330(13) 0.0401(9) Uani 1 1 d .
C32 C -0.2277(2) 0.09407(18) -0.35810(12) 0.0375(9) Uani 1 1 d .
C33 C -0.1610(2) 0.0827(2) -0.37656(18) 0.0772(17) Uani 1 1 d .
H33A H -0.1401 0.0425 -0.3741 0.093 Uiso 1 1 calc R
C34 C -0.1246(2) 0.1311(2) -0.39899(17) 0.0747(16) Uani 1 1 d .
H34A H -0.0790 0.1222 -0.4111 0.090 Uiso 1 1 calc R
C35 C -0.2164(2) 0.1985(2) -0.38853(16) 0.0616(13) Uani 1 1 d .
H35A H -0.2376 0.2382 -0.3929 0.074 Uiso 1 1 calc R
C36 C -0.2560(2) 0.1528(2) -0.36590(16) 0.0606(13) Uani 1 1 d .
H36A H -0.3027 0.1621 -0.3558 0.073 Uiso 1 1 calc R
C37 C -0.0343(2) 0.1714(2) -0.04299(14) 0.0428(10) Uani 1 1 d .
C38 C -0.1085(2) 0.1484(2) -0.06032(14) 0.0538(12) Uani 1 1 d .
H38A H -0.1428 0.1830 -0.0567 0.065 Uiso 1 1 calc R
H38B H -0.1046 0.1396 -0.0933 0.065 Uiso 1 1 calc R
C39 C -0.1389(2) 0.09110(19) -0.03724(15) 0.0477(11) Uani 1 1 d .
C40 C -0.1246(3) 0.0303(3) -0.0563(2) 0.0900(18) Uani 1 1 d .
H40A H -0.0968 0.0271 -0.0832 0.108 Uiso 1 1 calc R
C41 C -0.1512(4) -0.0244(3) -0.0358(3) 0.116(3) Uani 1 1 d .
H41A H -0.1435 -0.0639 -0.0496 0.139 Uiso 1 1 calc R
C42 C -0.1885(4) -0.0200(3) 0.0047(3) 0.111(2) Uani 1 1 d .
H42A H -0.2048 -0.0568 0.0193 0.134 Uiso 1 1 calc R
C43 C -0.2025(3) 0.0378(2) 0.0241(2) 0.0799(16) Uani 1 1 d .
H43A H -0.2284 0.0399 0.0518 0.096 Uiso 1 1 calc R
C44 C -0.1788(2) 0.09315(18) 0.00345(14) 0.0443(10) Uani 1 1 d .
C45 C -0.1987(2) 0.1546(2) 0.02684(14) 0.0521(11) Uani 1 1 d .
H45A H -0.1640 0.1870 0.0178 0.063 Uiso 1 1 calc R
H45B H -0.1950 0.1490 0.0602 0.063 Uiso 1 1 calc R
C46 C -0.27513(19) 0.17809(16) 0.01520(13) 0.0341(9) Uani 1 1 d .
C47 C -0.49074(19) 0.17691(17) -0.02510(13) 0.0344(9) Uani 1 1 d .
C48 C -0.5659(2) 0.1515(2) -0.03683(14) 0.0570(12) Uani 1 1 d .
H48A H -0.6007 0.1853 -0.0317 0.068 Uiso 1 1 calc R
H48B H -0.5669 0.1412 -0.0697 0.068 Uiso 1 1 calc R
C49 C -0.59051(19) 0.09428(19) -0.01040(14) 0.0420(10) Uani 1 1 d .
C50 C -0.5752(2) 0.0350(3) -0.0283(2) 0.0749(16) Uani 1 1 d .
H50A H -0.5496 0.0322 -0.0561 0.090 Uiso 1 1 calc R
C51 C -0.5961(4) -0.0195(3) -0.0067(3) 0.111(3) Uani 1 1 d .
H51A H -0.5844 -0.0588 -0.0196 0.134 Uiso 1 1 calc R
C52 C -0.6333(4) -0.0168(3) 0.0327(3) 0.109(3) Uani 1 1 d .
H52A H -0.6484 -0.0541 0.0471 0.131 Uiso 1 1 calc R
C53 C -0.6494(3) 0.0412(3) 0.05218(18) 0.0740(15) Uani 1 1 d .
H53A H -0.6751 0.0426 0.0800 0.089 Uiso 1 1 calc R
C54 C -0.62829(19) 0.09784(18) 0.03131(14) 0.0388(9) Uani 1 1 d .
C55 C -0.6512(2) 0.1596(2) 0.05328(14) 0.0507(11) Uani 1 1 d .
H55A H -0.6183 0.1930 0.0434 0.061 Uiso 1 1 calc R
H55B H -0.6472 0.1558 0.0868 0.061 Uiso 1 1 calc R
C56 C -0.72813(19) 0.17864(16) 0.04090(14) 0.0355(9) Uani 1 1 d .

loop_
_atom_site_aniso_label
_atom_site_aniso_U_11
_atom_site_aniso_U_22
_atom_site_aniso_U_33
_atom_site_aniso_U_23
_atom_site_aniso_U_13
_atom_site_aniso_U_12
Ni1 0.0252(3) 0.0382(3) 0.0311(2) -0.0029(2) -0.0006(2) -0.0004(2)
N1 0.0291(17) 0.042(2) 0.0325(17) -0.0023(14) -0.0025(14) -0.0009(15)
O1 0.0304(14) 0.0466(16) 0.0454(16) -0.0010(13) 0.0009(12) -0.0093(13)
C1 0.054(3) 0.033(2) 0.067(3) 0.003(2) -0.025(2) -0.007(2)
O1W 0.0266(12) 0.0411(14) 0.0327(13) 0.0060(11) 0.0013(11) -0.0046(12)
Ni2 0.0247(2) 0.0339(3) 0.0308(2) -0.0008(2) 0.00024(19) -0.0004(2)
N2 0.0267(18) 0.044(2) 0.0374(18) 0.0023(14) 0.0008(14) 0.0015(15)
O2 0.0449(18) 0.102(3) 0.0562(19) 0.0244(18) -0.0122(15) -0.0291(18)
C2 0.064(3) 0.042(3) 0.081(3) 0.000(2) -0.045(3) -0.007(2)
O3 0.0357(15) 0.0492(17) 0.0310(14) 0.0008(12) 0.0007(11) 0.0117(12)
N3 0.0307(18) 0.0406(19) 0.0300(16) 0.0005(14) 0.0010(14) 0.0004(15)
C3 0.029(2) 0.041(2) 0.040(2) -0.0011(18) -0.0067(17) 0.0018(18)
O4 0.0248(13) 0.0487(16) 0.0362(14) 0.0005(12) 0.0043(12) 0.0070(12)
N4 0.0338(19) 0.043(2) 0.0394(18) 0.0084(15) 0.0033(15) -0.0016(16)
C4 0.044(3) 0.046(3) 0.050(3) 0.008(2) -0.013(2) -0.013(2)
O5 0.0290(14) 0.0469(16) 0.0364(14) -0.0032(12) 0.0061(12) -0.0081(12)
N5 0.0366(19) 0.0358(19) 0.063(2) -0.0012(16) -0.0237(17) -0.0021(16)
C5 0.048(3) 0.051(3) 0.047(2) 0.010(2) -0.018(2) -0.018(2)
O6 0.0372(15) 0.0478(17) 0.0348(15) -0.0044(12) 0.0001(12) -0.0089(13)
N6 0.035(2) 0.050(2) 0.078(3) 0.0211(19) -0.0218(18) -0.0004(18)
C6 0.033(2) 0.039(2) 0.057(3) -0.005(2) -0.012(2) 0.0054(19)
O7 0.0375(16) 0.0540(18) 0.0438(16) -0.0140(13) -0.0039(13) 0.0109(13)
N7 0.0347(19) 0.043(2) 0.054(2) -0.0120(16) 0.0146(16) 0.0026(16)
C7 0.039(2) 0.030(2) 0.077(3) 0.003(2) -0.022(2) 0.0013(19)
O8 0.0278(14) 0.0492(16) 0.0412(15) -0.0020(12) 0.0009(12) 0.0105(13)
N8 0.0269(19) 0.050(2) 0.055(2) 0.0089(17) 0.0142(15) 0.0030(16)
C8 0.069(3) 0.036(3) 0.086(3) -0.012(2) -0.023(3) 0.002(2)
O9 0.0367(17) 0.0459(18) 0.104(2) 0.0022(16) -0.0341(17) -0.0017(14)
C9 0.096(4) 0.037(3) 0.119(4) -0.015(3) -0.038(4) 0.004(3)
O10 0.0287(18) 0.072(2) 0.105(3) 0.0230(18) -0.0091(17) 0.0102(15)
C10 0.202(8) 0.043(3) 0.132(5) -0.021(3) -0.075(7) 0.021(4)
O11 0.0339(18) 0.064(2) 0.116(3) -0.0303(19) 0.0129(18) 0.0029(15)
C11 0.092(4) 0.054(3) 0.075(3) -0.017(3) -0.031(3) 0.009(3)
O12 0.0265(16) 0.0469(18) 0.098(2) 0.0096(16) 0.0196(15) -0.0008(13)
C12 0.050(3) 0.036(2) 0.061(3) 0.0028(19) -0.018(2) 0.009(2)
C13 0.036(3) 0.042(3) 0.051(3) -0.0009(19) -0.007(2) 0.004(2)
C14 0.034(2) 0.043(2) 0.042(2) 0.0046(18) -0.0014(18) 0.0059(19)
C15 0.027(2) 0.096(4) 0.099(4) 0.049(3) -0.001(2) 0.011(3)
C16 0.035(3) 0.086(4) 0.086(4) 0.047(3) -0.001(2) 0.001(2)
C17 0.032(3) 0.104(4) 0.115(4) 0.070(4) 0.018(3) 0.022(3)
C18 0.035(3) 0.101(4) 0.128(5) 0.079(4) 0.020(3) 0.024(3)
C19 0.042(3) 0.057(3) 0.048(2) -0.016(2) 0.015(2) -0.009(2)
C20 0.052(3) 0.048(3) 0.056(3) -0.018(2) 0.021(2) -0.016(2)
C21 0.031(2) 0.040(2) 0.039(2) -0.0002(18) 0.0060(18) 0.0050(18)
C22 0.036(2) 0.049(3) 0.069(3) -0.011(2) 0.024(2) -0.004(2)
C23 0.039(2) 0.042(2) 0.071(3) -0.007(2) 0.020(2) -0.012(2)
C24 0.036(2) 0.040(2) 0.049(2) -0.0021(19) 0.006(2) 0.004(2)
C25 0.033(2) 0.039(2) 0.044(2) -0.0018(18) 0.0048(18) 0.0054(18)
C26 0.063(3) 0.048(3) 0.057(3) 0.013(2) 0.006(2) 0.000(2)
C27 0.111(4) 0.035(3) 0.092(4) 0.008(3) 0.006(3) 0.013(3)
C28 0.105(4) 0.041(3) 0.088(4) -0.010(3) 0.002(3) -0.003(3)
C29 0.066(3) 0.054(3) 0.056(3) -0.014(2) 0.002(2) 0.006(2)
C30 0.037(2) 0.034(2) 0.049(2) 0.0030(18) 0.0061(19) 0.0006(18)
C31 0.036(2) 0.039(2) 0.046(2) -0.0027(19) 0.0095(19) 0.001(2)
C32 0.028(2) 0.044(2) 0.040(2) -0.0003(18) 0.0048(18) 0.0000(19)
C33 0.049(3) 0.061(3) 0.121(4) 0.056(3) 0.038(3) 0.016(2)
C34 0.037(3) 0.075(4) 0.112(4) 0.046(3) 0.031(3) 0.016(2)
C35 0.054(3) 0.039(3) 0.091(3) 0.009(2) 0.034(3) 0.011(2)
C36 0.040(3) 0.051(3) 0.091(3) 0.014(3) 0.037(2) 0.008(2)
C37 0.028(2) 0.056(3) 0.044(2) -0.011(2) 0.0062(19) -0.003(2)
C38 0.033(2) 0.078(3) 0.050(3) -0.002(2) 0.000(2) -0.012(2)
C39 0.026(2) 0.047(3) 0.070(3) -0.020(2) 0.001(2) -0.0020(19)
C40 0.063(4) 0.078(4) 0.129(5) -0.038(4) 0.002(3) 0.006(3)
C41 0.121(6) 0.044(4) 0.182(8) -0.040(5) -0.009(5) 0.005(4)
C42 0.111(6) 0.045(4) 0.179(8) 0.008(4) -0.034(5) -0.014(4)
C43 0.062(3) 0.064(4) 0.114(4) 0.030(3) -0.001(3) -0.004(3)
C44 0.026(2) 0.039(2) 0.067(3) 0.010(2) -0.005(2) 0.0016(19)
C45 0.032(2) 0.074(3) 0.050(3) -0.007(2) -0.0012(19) 0.013(2)
C46 0.027(2) 0.036(2) 0.040(2) 0.0001(17) 0.0031(18) 0.0039(17)
C47 0.027(2) 0.037(2) 0.039(2) -0.0019(18) -0.0031(18) 0.0005(17)
C48 0.033(2) 0.094(4) 0.044(2) 0.007(2) -0.0021(19) -0.015(2)
C49 0.0206(19) 0.047(3) 0.059(3) -0.014(2) -0.0053(19) -0.0015(19)
C50 0.037(3) 0.079(4) 0.108(4) -0.048(4) -0.016(3) 0.017(3)
C51 0.102(6) 0.056(4) 0.176(8) -0.046(5) -0.078(5) 0.033(4)
C52 0.106(6) 0.037(4) 0.184(8) 0.036(5) -0.082(5) -0.022(4)
C53 0.056(3) 0.079(4) 0.087(4) 0.037(3) -0.014(3) -0.021(3)
C54 0.024(2) 0.039(2) 0.054(3) 0.0029(19) -0.0032(18) 0.0022(17)
C55 0.031(2) 0.068(3) 0.053(3) -0.013(2) 0.001(2) 0.008(2)
C56 0.028(2) 0.029(2) 0.049(2) -0.0011(18) 0.0038(19) 0.0017(17)

loop_
_atom_type_symbol
_atom_type_description
_atom_type_scat_dispersion_real
_atom_type_scat_dispersion_imag
_atom_type_scat_source
C C 0.0033 0.0016 'International Tables Vol C Tables 4.2.6.8 and 6.1.1.4'
H H 0.0000 0.0000 'International Tables Vol C Tables 4.2.6.8 and 6.1.1.4'
N N 0.0061 0.0033 'International Tables Vol C Tables 4.2.6.8 and 6.1.1.4'
O O 0.0106 0.0060 'International Tables Vol C Tables 4.2.6.8 and 6.1.1.4'
Ni Ni 0.3393 1.1124 'International Tables Vol C Tables 4.2.6.8 and 6.1.1.4'

loop_
_geom_angle_atom_site_label_1
_geom_angle_atom_site_label_2
_geom_angle_atom_site_label_3
_geom_angle
_geom_angle_site_symmetry_1
_geom_angle_site_symmetry_3
O4 Ni1 O1 172.98(10) 3 .
O4 Ni1 O6 99.09(10) 3 3
O1 Ni1 O6 86.22(10) . 3
O4 Ni1 O1W 90.78(9) 3 .
O1 Ni1 O1W 93.65(9) . .
O6 Ni1 O1W 91.96(9) 3 .
O4 Ni1 N1 87.28(10) 3 .
O1 Ni1 N1 88.87(11) . .
O6 Ni1 N1 82.48(10) 3 .
O1W Ni1 N1 173.74(10) . .
O4 Ni1 N4 85.96(11) 3 4_554
O1 Ni1 N4 88.84(11) . 4_554
O6 Ni1 N4 174.82(11) 3 4_554
O1W Ni1 N4 86.77(10) . 4_554
N1 Ni1 N4 99.02(11) . 4_554
C1 N1 C5 116.0(3) . .
C1 N1 Ni1 123.9(3) . .
C5 N1 Ni1 118.6(2) . .
C37 O1 Ni1 126.8(2) . .
N1 C1 C2 123.1(4) . .
Ni1 O1W Ni2 115.50(10) . 3
O5 Ni2 O3 99.27(10) . .
O5 Ni2 O8 174.75(10) . 3
O3 Ni2 O8 85.44(10) . 3
O5 Ni2 N3 90.28(10) . .
O3 Ni2 N3 82.35(10) . .
O8 Ni2 N3 88.07(11) 3 .
O5 Ni2 O1W 90.60(9) . 3_455
O3 Ni2 O1W 91.70(9) . 3_455
O8 Ni2 O1W 91.56(9) 3 3_455
N3 Ni2 O1W 174.05(10) . 3_455
O5 Ni2 N2 86.82(11) . .
O3 Ni2 N2 173.27(10) . .
O8 Ni2 N2 88.36(10) 3 .
N3 Ni2 N2 94.85(11) . .
O1W Ni2 N2 91.08(10) 3_455 .
C17 N2 C16 115.3(4) . .
C17 N2 Ni2 120.9(3) . .
C16 N2 Ni2 123.6(3) . .
C1 C2 C3 120.5(4) . .
C46 O3 Ni2 133.3(2) . .
C23 N3 C19 115.4(3) . .
C23 N3 Ni2 123.9(3) . .
C19 N3 Ni2 118.5(2) . .
C2 C3 C4 116.4(4) . .
C2 C3 C6 119.7(3) . .
C4 C3 C6 123.8(3) . .
C46 O4 Ni1 132.2(2) . 3_455
C35 N4 C34 115.2(3) . .
C35 N4 Ni1 124.0(3) . 4_554
C34 N4 Ni1 120.3(3) . 4_554
C5 C4 C3 119.4(4) . .
C47 O5 Ni2 132.3(2) . .
C6 N5 C7 123.8(3) . .
N1 C5 C4 124.6(4) . .
C47 O6 Ni1 133.8(2) . 3_455
C13 N6 C12 125.0(3) . .
O9 C6 N5 123.1(4) . .
O9 C6 C3 119.2(4) . .
N5 C6 C3 117.7(3) . .
C24 N7 C25 124.3(3) . .
N5 C7 C7 112.3(3) . 4_554
N5 C7 C8 108.8(3) . .
C7 C7 C8 110.2(3) 4_554 .
C56 O8 Ni2 124.2(2) . 3_455
C31 N8 C30 125.4(3) . .
C7 C8 C9 111.6(3) . .
C9 C9 C8 110.7(4) 4_554 .
C11 C10 C10 111.4(5) . 4_454
C10 C11 C12 111.1(4) . .
N6 C12 C12 109.5(3) . 4_454
N6 C12 C11 109.4(3) . .
C12 C12 C11 111.1(3) 4_454 .
O10 C13 N6 123.3(4) . .
O10 C13 C14 119.7(4) . .
N6 C13 C14 117.0(3) . .
C18 C14 C15 115.8(4) . .
C18 C14 C13 125.0(4) . .
C15 C14 C13 119.2(4) . .
C14 C15 C16 120.2(4) . .
N2 C16 C15 124.1(4) . .
N2 C17 C18 124.4(4) . .
C14 C18 C17 120.2(4) . .
N3 C19 C20 124.3(4) . .
C21 C20 C19 119.6(4) . .
C22 C21 C20 116.8(3) . .
C22 C21 C24 120.2(3) . .
C20 C21 C24 122.9(4) . .
C21 C22 C23 119.9(4) . .
N3 C23 C22 124.0(4) . .
O11 C24 N7 124.1(4) . .
O11 C24 C21 119.3(4) . .
N7 C24 C21 116.6(3) . .
N7 C25 C26 108.8(3) . .
N7 C25 C30 110.7(3) . .
C26 C25 C30 111.3(3) . .
C25 C26 C27 111.8(3) . .
C28 C27 C26 109.8(4) . .
C29 C28 C27 110.8(4) . .
C28 C29 C30 112.4(3) . .
N8 C30 C29 110.2(3) . .
N8 C30 C25 109.7(3) . .
C29 C30 C25 110.3(3) . .
O12 C31 N8 124.0(4) . .
O12 C31 C32 120.1(4) . .
N8 C31 C32 115.9(3) . .
C36 C32 C33 116.3(4) . .
C36 C32 C31 119.7(3) . .
C33 C32 C31 123.9(4) . .
C32 C33 C34 119.5(4) . .
N4 C34 C33 124.1(4) . .
N4 C35 C36 124.1(4) . .
C32 C36 C35 120.7(4) . .
O2 C37 O1 125.2(4) . .
O2 C37 C38 119.8(4) . .
O1 C37 C38 114.9(4) . .
C39 C38 C37 116.5(4) . .
C44 C39 C40 117.1(4) . .
C44 C39 C38 123.6(4) . .
C40 C39 C38 119.2(4) . .
C41 C40 C39 121.3(6) . .
C42 C41 C40 119.3(6) . .
C41 C42 C43 120.7(6) . .
C42 C43 C44 121.1(6) . .
C43 C44 C39 120.5(4) . .
C43 C44 C45 117.1(4) . .
C39 C44 C45 122.4(4) . .
C44 C45 C46 113.9(3) . .
O3 C46 O4 127.3(3) . .
O3 C46 C45 117.6(3) . .
O4 C46 C45 115.1(3) . .
O6 C47 O5 126.5(3) . .
O6 C47 C48 117.6(3) . .
O5 C47 C48 115.9(3) . .
C49 C48 C47 116.5(3) . .
C50 C49 C54 118.3(4) . .
C50 C49 C48 118.4(4) . .
C54 C49 C48 123.3(4) . .
C51 C50 C49 122.2(6) . .
C52 C51 C50 120.0(6) . .
C51 C52 C53 119.9(6) . .
C52 C53 C54 121.5(6) . .
C53 C54 C49 117.9(4) . .
C53 C54 C55 118.6(4) . .
C49 C54 C55 123.4(4) . .
C54 C55 C56 113.0(3) . .
O7 C56 O8 124.2(3) . .
O7 C56 C55 120.1(3) . .
O8 C56 C55 115.6(3) . .

loop_
_geom_bond_atom_site_label_1
_geom_bond_atom_site_label_2
_geom_bond_distance
_geom_bond_site_symmetry_2
Ni1 O4 2.026(2) 3
Ni1 O1 2.056(2) .
Ni1 O6 2.063(2) 3
Ni1 O1W 2.080(2) .
Ni1 N1 2.121(3) .
Ni1 N4 2.179(3) 4_554
N1 C1 1.328(4) .
N1 C5 1.332(4) .
O1 C37 1.261(4) .
C1 C2 1.374(5) .
O1W Ni2 2.119(2) 3
Ni2 O5 2.026(2) .
Ni2 O3 2.059(2) .
Ni2 O8 2.070(2) 3
Ni2 N3 2.115(3) .
Ni2 O1W 2.119(2) 3_455
Ni2 N2 2.138(3) .
N2 C17 1.300(5) .
N2 C16 1.307(5) .
O2 C37 1.243(4) .
C2 C3 1.379(5) .
O3 C46 1.248(4) .
N3 C23 1.330(4) .
N3 C19 1.332(4) .
C3 C4 1.380(5) .
C3 C6 1.507(5) .
O4 C46 1.262(4) .
O4 Ni1 2.026(2) 3_455
N4 C35 1.308(5) .
N4 C34 1.332(5) .
N4 Ni1 2.179(3) 4_554
C4 C5 1.363(5) .
O5 C47 1.263(4) .
N5 C6 1.333(5) .
N5 C7 1.469(4) .
O6 C47 1.248(4) .
O6 Ni1 2.063(2) 3_455
N6 C13 1.325(5) .
N6 C12 1.463(4) .
C6 O9 1.233(4) .
O7 C56 1.240(4) .
N7 C24 1.320(5) .
N7 C25 1.463(4) .
C7 C7 1.526(8) 4_554
C7 C8 1.529(5) .
O8 C56 1.277(4) .
O8 Ni2 2.070(2) 3_455
N8 C31 1.333(4) .
N8 C30 1.457(4) .
C8 C9 1.529(5) .
C9 C9 1.519(10) 4_554
O10 C13 1.228(4) .
C10 C11 1.501(6) .
C10 C10 1.501(12) 4_454
O11 C24 1.224(4) .
C11 C12 1.535(5) .
O12 C31 1.220(4) .
C12 C12 1.523(8) 4_454
C13 C14 1.510(5) .
C14 C18 1.347(5) .
C14 C15 1.360(5) .
C15 C16 1.374(5) .
C17 C18 1.380(6) .
C19 C20 1.375(5) .
C20 C21 1.373(5) .
C21 C22 1.372(5) .
C21 C24 1.512(5) .
C22 C23 1.377(5) .
C25 C26 1.527(5) .
C25 C30 1.529(5) .
C26 C27 1.528(6) .
C27 C28 1.521(6) .
C28 C29 1.513(6) .
C29 C30 1.528(5) .
C31 C32 1.519(5) .
C32 C36 1.359(5) .
C32 C33 1.362(5) .
C33 C34 1.379(5) .
C35 C36 1.370(5) .
C37 C38 1.534(5) .
C38 C39 1.486(6) .
C39 C44 1.384(5) .
C39 C40 1.415(6) .
C40 C41 1.383(8) .
C41 C42 1.356(9) .
C42 C43 1.361(7) .
C43 C44 1.377(5) .
C44 C45 1.501(5) .
C45 C46 1.531(5) .
C47 C48 1.524(5) .
C48 C49 1.493(5) .
C49 C50 1.377(6) .
C49 C54 1.390(5) .
C50 C51 1.360(8) .
C51 C52 1.326(9) .
C52 C53 1.374(8) .
C53 C54 1.389(6) .
C54 C55 1.504(5) .
C55 C56 1.517(5) .
